data_7241983
loop_
_publ_author_name
'Pandolfi, Lorenzo'
'Giunchi, Andrea'
'Salzillo, Tommaso'
'Brillante, Aldo'
'Della Valle, Raffaele G.'
'Venuti, Elisabetta'
'Grepioni, Fabrizia'
'D'Agostino, Simone'

_publ_section_title
;
 The impact of solid solution composition on kinetics and mechanism of [2
 + 2] photodimerization of cinnamic acid derivatives
;
_journal_issue 6
_journal_name_full CrystEngComm
_journal_page_first 1352
_journal_page_last 1359
_journal_paper_doi 10.1039/D0CE01718C
_journal_volume 23
_journal_year 2021
_chemical_formula_moiety '0.53(C9 H10 N O2), C4.3 H4.72 N0.47 O0.94, 0.5(Br Cl)'
_chemical_formula_sum 'C9 H10 Br0.5 Cl0.5 N O2'
_chemical_formula_weight 221.86
_space_group_crystal_system monoclinic
_space_group_IT_number 14
_space_group_name_Hall '-P 2ybc'
_space_group_name_H-M_alt 'P 1 21/c 1'
_atom_sites_solution_hydrogens geom
_atom_sites_solution_primary dual
_audit_creation_date 2020-05-25
_audit_creation_method
;
Olex2 1.2
(compiled 2018.05.29 svn.r3508 for OlexSys, GUI svn.r5506)
;
_audit_update_record
;
2020-10-16 deposited with the CCDC.	2020-12-23 downloaded from the CCDC.
;
_cell_angle_alpha 90
_cell_angle_beta 91.675(12)
_cell_angle_gamma 90
_cell_formula_units_Z 4
_cell_length_a 5.8044(7)
_cell_length_b 8.6743(12)
_cell_length_c 18.561(3)
_cell_measurement_reflns_used 1438
_cell_measurement_temperature 300
_cell_measurement_theta_max 23.8270
_cell_measurement_theta_min 4.0340
_cell_volume 934.1(2)
_computing_cell_refinement 'CrysAlisPro 1.171.40.69a (Rigaku OD, 2020)'
_computing_data_collection 'CrysAlisPro 1.171.40.69a (Rigaku OD, 2020)'
_computing_data_reduction 'CrysAlisPro 1.171.40.69a (Rigaku OD, 2020)'
_computing_molecular_graphics 'Olex2 (Dolomanov et al., 2009)'
_computing_publication_material 'Olex2 (Dolomanov et al., 2009)'
_computing_structure_refinement 'ShelXL (Sheldrick, 2015)'
_computing_structure_solution 'ShelXT (Sheldrick, 2015)'
_diffrn_ambient_temperature 300
_diffrn_detector 'CCD plate'
_diffrn_detector_area_resol_mean 16.1340
_diffrn_detector_type Sapphire3
_diffrn_measured_fraction_theta_full 0.998
_diffrn_measured_fraction_theta_max 0.890
_diffrn_measurement_details
;
List of Runs (angles in degrees, time in seconds):

  # Type    Start    End  Width  t~exp~   \w     \q     \k     \f   Frames
#--------------------------------------------------------------------------
  1  \w     12.00  86.00   1.00   20.00    --   17.77  57.00 150.00   74
  2  \w    -50.00  40.00   1.00   20.00    --   17.77 -38.00-150.00   90
  3  \w    -10.00  31.00   1.00   20.00    --   17.77  77.00 120.00   41
  4  \w      7.00  39.00   1.00   20.00    --   17.77  77.00-150.00   32
  5  \w     -1.00  27.00   1.00   20.00    --   17.77  57.00   0.00   28
  6  \w     60.00  85.00   1.00   20.00    --   17.77  57.00   0.00   25
  7  \w    -39.00  45.00   1.00   20.00    --   17.77 -77.00   0.00   84
  8  \w    -39.00 -14.00   1.00   20.00    --  -16.28 -77.00 150.00   25
  9  \w    -33.00  -6.00   1.00   20.00    --   17.77 -77.00 -60.00   27
;
_diffrn_measurement_device 'four-circle diffractometer'
_diffrn_measurement_device_type 'Xcalibur, Sapphire3'
_diffrn_measurement_method '\w scans'
_diffrn_orient_matrix_type 'CrysAlisPro convention (1999,Acta A55,543-557)'
_diffrn_orient_matrix_UB_11 0.0545789000
_diffrn_orient_matrix_UB_12 -0.0728473000
_diffrn_orient_matrix_UB_13 0.0038586000
_diffrn_orient_matrix_UB_21 0.0897211000
_diffrn_orient_matrix_UB_22 0.0256450000
_diffrn_orient_matrix_UB_23 -0.0222232000
_diffrn_orient_matrix_UB_31 0.0623682000
_diffrn_orient_matrix_UB_32 0.0270376000
_diffrn_orient_matrix_UB_33 0.0308820000
_diffrn_radiation_monochromator graphite
_diffrn_radiation_probe x-ray
_diffrn_radiation_type MoK\a
_diffrn_radiation_wavelength 0.71073
_diffrn_reflns_av_R_equivalents 0.0898
_diffrn_reflns_av_unetI/netI 0.0788
_diffrn_reflns_Laue_measured_fraction_full 0.998
_diffrn_reflns_Laue_measured_fraction_max 0.890
_diffrn_reflns_limit_h_max 7
_diffrn_reflns_limit_h_min -7
_diffrn_reflns_limit_k_max 11
_diffrn_reflns_limit_k_min -11
_diffrn_reflns_limit_l_max 24
_diffrn_reflns_limit_l_min -24
_diffrn_reflns_number 7686
_diffrn_reflns_point_group_measured_fraction_full 0.998
_diffrn_reflns_point_group_measured_fraction_max 0.890
_diffrn_reflns_theta_full 25.000
_diffrn_reflns_theta_max 29.372
_diffrn_reflns_theta_min 3.512
_diffrn_source 'fine-focus sealed X-ray tube'
_diffrn_source_type 'Enhance (Mo) X-ray Source'
_exptl_absorpt_coefficient_mu 2.369
_exptl_absorpt_correction_T_max 1.00000
_exptl_absorpt_correction_T_min 0.63901
_exptl_absorpt_correction_type multi-scan
_exptl_absorpt_process_details
;
CrysAlisPro 1.171.40.69a (Rigaku Oxford Diffraction, 2020)
Empirical absorption correction using spherical harmonics,
 implemented in SCALE3 ABSPACK scaling algorithm.
;
_exptl_crystal_colour 'clear light yellow'
_exptl_crystal_colour_lustre clear
_exptl_crystal_colour_modifier light
_exptl_crystal_colour_primary yellow
_exptl_crystal_density_diffrn 1.578
_exptl_crystal_description block
_exptl_crystal_F_000 452
_exptl_crystal_recrystallization_method 'slow evaporation'
_exptl_crystal_size_max 0.08
_exptl_crystal_size_mid 0.05
_exptl_crystal_size_min 0.03
_refine_diff_density_max 0.497
_refine_diff_density_min -0.317
_refine_diff_density_rms 0.076
_refine_ls_extinction_method none
_refine_ls_goodness_of_fit_ref 1.153
_refine_ls_hydrogen_treatment constr
_refine_ls_matrix_type full
_refine_ls_number_parameters 228
_refine_ls_number_reflns 2276
_refine_ls_number_restraints 165
_refine_ls_restrained_S_all 1.120
_refine_ls_R_factor_all 0.1261
_refine_ls_R_factor_gt 0.0783
_refine_ls_shift/su_max 0.001
_refine_ls_shift/su_mean 0.000
_refine_ls_structure_factor_coef Fsqd
_refine_ls_weighting_details 'w=1/[\s^2^(Fo^2^)+(0.0518P)^2^+0.7504P] where P=(Fo^2^+2Fc^2^)/3'
_refine_ls_weighting_scheme calc
_refine_ls_wR_factor_gt 0.1594
_refine_ls_wR_factor_ref 0.1840
_reflns_Friedel_coverage 0.000
_reflns_number_gt 1519
_reflns_number_total 2276
_reflns_threshold_expression 'I > 2\s(I)'
_cod_data_source_file d0ce01718c2.cif
_cod_data_source_block '[1H]Br05Cl05_irradiated-2h'
_cod_depositor_comments 'Adding full bibliography for 7241976--7241984.cif.'
_cod_original_formula_sum 'C9 H10 Br0.50 Cl0.50 N O2'
_cod_database_code 7241983
_shelx_shelxl_version_number 2016/6
_shelx_space_group_comment
;
The symmetry employed for this shelxl refinement is uniquely defined
by the following loop, which should always be used as a source of
symmetry information in preference to the above space-group names.
They are only intended as comments.
;
_reflns_odcompleteness_completeness 99.76
_reflns_odcompleteness_iscentric 1
_reflns_odcompleteness_theta 26.32
_olex2_refinement_description
;
1. Fixed Uiso
 At 1.2 times of:
  All C(H) groups, All N(H,H,H) groups
 At 1.5 times of:
  All O(H) groups
2. Restrained distances
 H2AA-O1A
 2.273 with sigma of 0.04
3. Restrained planarity
 H2AA, O2A, C9A, O1A, C8A
 with sigma of 0.1
4. Rigid body (RIGU) restrains
 C9A, N1A, H1AA, H1AB, H1AC, C1A, C6A, C2A, H6A, C5A, H2A, C3A, N1B, H5A, C4A,
 H3A, C1B, C7A, C2B, C6B, H7A, C8A, C3B, H2B, C5B, H6B, H8A, C4B, H3B, H5B, O2A,
  O1A, C7B, H7B, C8B, H8B, C9B, O1B, O2B
 with sigma for 1-2 distances of 0.004 and sigma for 1-3 distances of 0.004
5. Others
 Sof(N1B)=Sof(H1BA)=Sof(H1BB)=Sof(H1BC)=Sof(C5B)=Sof(H5B)=Sof(C3B)=Sof(H3B)=
 Sof(C2B)=Sof(H2B)=Sof(C1B)=Sof(C6B)=Sof(H6B)=Sof(C7B)=Sof(H7B)=Sof(C8B)=
 Sof(H8B)=Sof(C9B)=Sof(O1B)=Sof(O2B)=Sof(H2BA)=1-FVAR(1)
 Sof(N1A)=Sof(H1AA)=Sof(H1AB)=Sof(H1AC)=Sof(C1A)=Sof(C6A)=Sof(H6A)=Sof(C2A)=
 Sof(H2A)=Sof(C5A)=Sof(H5A)=Sof(C3A)=Sof(H3A)=Sof(C4A)=Sof(C7A)=Sof(H7A)=
 Sof(C8A)=Sof(H8A)=Sof(C9A)=Sof(O2A)=Sof(H2AA)=Sof(O1A)=Sof(C4B)=FVAR(1)
 Fixed Sof: Cl1(0.5) Br1(0.5)
6.a Ternary CH refined with riding coordinates:
 C7B(H7B), C8B(H8B)
6.b Aromatic/amide H refined with riding coordinates:
 C6A(H6A), C2A(H2A), C5A(H5A), C3A(H3A), C7A(H7A), C8A(H8A), C5B(H5B),
 C3B(H3B), C2B(H2B), C6B(H6B)
6.c Fitted hexagon refined as free rotating group:
 C5B(C4B,C3B,C2B,C1B,C6B)
6.d Idealised Me refined as rotating group:
 N1A(H1AA,H1AB,H1AC), N1B(H1BA,H1BB,H1BC)
6.e Idealised tetrahedral OH refined as rotating group:
 O2A(H2AA), O2B(H2BA)
;
_olex2_exptl_crystal_mounting_method 'fomblin oil'
_olex2_submission_special_instructions 'No special instructions were received'
_oxdiff_exptl_absorpt_empirical_details
;
Empirical correction (ABSPACK) includes:
- Absorption correction using spherical harmonics
- Frame scaling
;
_oxdiff_exptl_absorpt_empirical_full_max 1.384
_oxdiff_exptl_absorpt_empirical_full_min 0.747

loop_
_space_group_symop_operation_xyz
'x, y, z'
'-x, y+1/2, -z+1/2'
'-x, -y, -z'
'x, -y-1/2, z-1/2'

loop_
_atom_site_label
_atom_site_type_symbol
_atom_site_fract_x
_atom_site_fract_y
_atom_site_fract_z
_atom_site_U_iso_or_equiv
_atom_site_adp_type
_atom_site_occupancy
_atom_site_site_symmetry_order
_atom_site_calc_flag
_atom_site_refinement_flags_posn
_atom_site_refinement_flags_adp
_atom_site_refinement_flags_occupancy
_atom_site_disorder_assembly
_atom_site_disorder_group
N1A N 0.406(3) 1.074(3) 0.7086(16) 0.060(5) Uani 0.528(7) 1 d . U P A 1
H1AA H 0.535893 1.125431 0.718164 0.072 Uiso 0.528(7) 1 calc GR U P A 1
H1AB H 0.372881 1.014830 0.746052 0.072 Uiso 0.528(7) 1 calc GR U P A 1
H1AC H 0.291368 1.141106 0.700593 0.072 Uiso 0.528(7) 1 calc GR U P A 1
C1A C 0.433(4) 0.977(2) 0.6438(10) 0.040(3) Uani 0.528(7) 1 d . U P A 1
C6A C 0.626(3) 0.893(2) 0.6406(9) 0.043(4) Uani 0.528(7) 1 d . U P A 1
H6A H 0.737203 0.899044 0.677520 0.052 Uiso 0.528(7) 1 calc R U P A 1
C2A C 0.266(3) 0.976(2) 0.5918(12) 0.048(3) Uani 0.528(7) 1 d . U P A 1
H2A H 0.133418 1.035387 0.595754 0.057 Uiso 0.528(7) 1 calc R U P A 1
C5A C 0.656(2) 0.8014(17) 0.5842(9) 0.047(3) Uani 0.528(7) 1 d . U P A 1
H5A H 0.786869 0.739314 0.582691 0.056 Uiso 0.528(7) 1 calc R U P A 1
C3A C 0.301(2) 0.8866(18) 0.5340(9) 0.051(4) Uani 0.528(7) 1 d . U P A 1
H3A H 0.189638 0.884438 0.496999 0.061 Uiso 0.528(7) 1 calc R U P A 1
C4A C 0.496(3) 0.7980(15) 0.5278(8) 0.050(3) Uani 0.528(7) 1 d . U P A 1
C7A C 0.5251(18) 0.7057(10) 0.4619(5) 0.047(2) Uani 0.528(7) 1 d . U P A 1
H7A H 0.405175 0.709031 0.427642 0.057 Uiso 0.528(7) 1 calc R U P A 1
C8A C 0.7044(19) 0.6184(13) 0.4466(6) 0.054(3) Uani 0.528(7) 1 d . U P A 1
H8A H 0.826079 0.612751 0.480190 0.065 Uiso 0.528(7) 1 calc R U P A 1
C9A C 0.717(4) 0.552(3) 0.3964(9) 0.054(4) Uani 0.528(7) 1 d . U P A 1
O2A O 0.898(4) 0.472(3) 0.3825(13) 0.124(9) Uani 0.528(7) 1 d . U P A 1
H2AA H 0.888696 0.440813 0.340795 0.186 Uiso 0.528(7) 1 calc DGR . P A 1
O1A O 0.576(3) 0.5829(19) 0.3485(6) 0.054(3) Uani 0.528(7) 1 d D U P A 1
N1B N 0.388(5) 1.073(3) 0.7163(18) 0.065(7) Uani 0.472(7) 1 d . U P A 2
H1BA H 0.479090 1.153894 0.709001 0.078 Uiso 0.472(7) 1 calc GR . P A 2
H1BB H 0.429461 1.027294 0.757435 0.078 Uiso 0.472(7) 1 calc GR . P A 2
H1BC H 0.242283 1.105501 0.718684 0.078 Uiso 0.472(7) 1 calc GR . P A 2
C5B C 0.6132(19) 0.7637(14) 0.5985(8) 0.037(3) Uani 0.472(7) 1 d . U P A 2
H5B H 0.740548 0.698990 0.596457 0.044 Uiso 0.472(7) 1 calc R U P A 2
C4B C 0.439(2) 0.7549(12) 0.5456(6) 0.046(3) Uani 0.528(7) 1 d G U P A 2
C3B C 0.2487(19) 0.8516(15) 0.5487(8) 0.042(3) Uani 0.472(7) 1 d G U P A 2
H3B H 0.132272 0.845676 0.513324 0.051 Uiso 0.472(7) 1 calc R U P A 2
C2B C 0.232(3) 0.9571(17) 0.6047(11) 0.052(6) Uani 0.472(7) 1 d G U P A 2
H2B H 0.105001 1.021857 0.606730 0.063 Uiso 0.472(7) 1 calc R U P A 2
C1B C 0.406(4) 0.966(2) 0.6576(9) 0.042(5) Uani 0.472(7) 1 d G U P A 2
C6B C 0.597(3) 0.869(2) 0.6545(7) 0.035(4) Uani 0.472(7) 1 d G U P A 2
H6B H 0.713277 0.875175 0.689864 0.042 Uiso 0.472(7) 1 calc R U P A 2
C7B C 0.4336(16) 0.6229(12) 0.4942(5) 0.043(2) Uani 0.472(7) 1 d . U P A 2
H7B H 0.348556 0.651644 0.449795 0.052 Uiso 0.472(7) 1 calc R U P A 2
C8B C 0.6606(18) 0.5394(15) 0.4758(6) 0.047(3) Uani 0.472(7) 1 d . U P A 2
H8B H 0.794919 0.578284 0.503333 0.057 Uiso 0.472(7) 1 calc R U P A 2
C9B C 0.706(4) 0.531(3) 0.3779(10) 0.043(4) Uani 0.472(7) 1 d . U P A 2
O1B O 0.581(4) 0.558(3) 0.3265(8) 0.068(4) Uani 0.472(7) 1 d . U P A 2
O2B O 0.897(3) 0.442(2) 0.3768(14) 0.061(4) Uani 0.472(7) 1 d . U P A 2
H2BA H 0.935309 0.429308 0.334998 0.091 Uiso 0.472(7) 1 calc GR . P A 2
Cl1 Cl 0.9039(7) 0.2624(8) 0.2297(3) 0.0309(11) Uani 0.5 1 d . . P . .
Br1 Br 0.9004(6) 0.2723(5) 0.2280(2) 0.0843(16) Uani 0.5 1 d . . P . .

loop_
_atom_site_aniso_label
_atom_site_aniso_U_11
_atom_site_aniso_U_22
_atom_site_aniso_U_33
_atom_site_aniso_U_23
_atom_site_aniso_U_13
_atom_site_aniso_U_12
N1A 0.024(6) 0.102(13) 0.052(8) 0.002(8) 0.001(6) 0.005(7)
C1A 0.032(5) 0.043(6) 0.045(6) 0.022(5) -0.003(5) -0.011(4)
C6A 0.040(6) 0.052(8) 0.038(6) 0.016(5) -0.002(5) -0.006(5)
C2A 0.036(6) 0.047(6) 0.059(7) 0.010(5) -0.012(5) 0.003(5)
C5A 0.043(6) 0.040(8) 0.057(7) 0.010(5) -0.010(5) 0.001(5)
C3A 0.041(6) 0.050(8) 0.060(8) 0.006(5) -0.017(6) -0.008(5)
C4A 0.048(7) 0.041(7) 0.062(6) 0.005(5) -0.013(5) -0.005(5)
C7A 0.057(5) 0.030(5) 0.054(5) 0.013(4) -0.003(4) -0.008(4)
C8A 0.068(6) 0.050(6) 0.043(6) 0.003(5) -0.020(5) 0.006(5)
C9A 0.052(7) 0.062(11) 0.049(8) -0.005(6) -0.015(6) 0.003(6)
O2A 0.101(11) 0.21(2) 0.065(10) 0.039(12) 0.018(8) 0.092(12)
O1A 0.063(5) 0.065(8) 0.035(6) -0.010(6) -0.011(5) 0.017(5)
N1B 0.098(16) 0.040(9) 0.056(10) -0.011(8) -0.003(10) 0.019(10)
C5B 0.035(6) 0.026(6) 0.050(7) 0.003(5) 0.000(5) -0.006(5)
C4B 0.040(6) 0.038(7) 0.060(7) -0.004(5) -0.006(5) -0.003(4)
C3B 0.036(6) 0.030(7) 0.059(8) 0.004(5) -0.005(5) -0.014(4)
C2B 0.042(8) 0.055(10) 0.060(9) -0.007(8) 0.000(6) 0.011(7)
C1B 0.052(9) 0.037(8) 0.039(8) 0.005(7) 0.010(5) 0.009(7)
C6B 0.037(7) 0.028(6) 0.040(8) 0.009(6) -0.006(6) -0.009(5)
C7B 0.042(5) 0.042(5) 0.044(5) -0.002(4) -0.006(4) -0.002(4)
C8B 0.044(6) 0.057(7) 0.040(5) -0.003(5) -0.008(4) 0.012(5)
C9B 0.051(7) 0.034(7) 0.044(7) -0.019(7) -0.014(6) 0.003(5)
O1B 0.075(7) 0.085(9) 0.044(7) -0.040(6) -0.021(7) 0.033(6)
O2B 0.055(7) 0.053(6) 0.074(10) -0.004(6) -0.007(6) 0.014(5)
Cl1 0.0153(16) 0.036(2) 0.042(2) 0.001(2) 0.0070(15) -0.0046(18)
Br1 0.070(2) 0.068(2) 0.113(3) 0.0113(17) -0.0192(16) -0.0007(15)

loop_
_atom_type_symbol
_atom_type_description
_atom_type_scat_dispersion_real
_atom_type_scat_dispersion_imag
_atom_type_scat_source
C C 0.0033 0.0016 'International Tables Vol C Tables 4.2.6.8 and 6.1.1.4'
H H 0.0000 0.0000 'International Tables Vol C Tables 4.2.6.8 and 6.1.1.4'
N N 0.0061 0.0033 'International Tables Vol C Tables 4.2.6.8 and 6.1.1.4'
O O 0.0106 0.0060 'International Tables Vol C Tables 4.2.6.8 and 6.1.1.4'
Br Br -0.2901 2.4595 'International Tables Vol C Tables 4.2.6.8 and 6.1.1.4'
Cl Cl 0.1484 0.1585 'International Tables Vol C Tables 4.2.6.8 and 6.1.1.4'

loop_
_geom_angle_atom_site_label_1
_geom_angle_atom_site_label_2
_geom_angle_atom_site_label_3
_geom_angle
_geom_angle_site_symmetry_1
_geom_angle_site_symmetry_3
_geom_angle_publ_flag
H1AA N1A H1AB 109.5 . . ?
H1AA N1A H1AC 109.5 . . ?
H1AB N1A H1AC 109.5 . . ?
C1A N1A H1AA 109.5 . . ?
C1A N1A H1AB 109.5 . . ?
C1A N1A H1AC 109.5 . . ?
C6A C1A N1A 117.2(16) . . ?
C6A C1A C2A 123.6(13) . . ?
C2A C1A N1A 119.2(18) . . ?
C1A C6A H6A 120.3 . . ?
C1A C6A C5A 119.4(11) . . ?
C5A C6A H6A 120.3 . . ?
C1A C2A H2A 121.6 . . ?
C1A C2A C3A 116.7(11) . . ?
C3A C2A H2A 121.6 . . ?
C6A C5A H5A 119.8 . . ?
C6A C5A C4A 120.3(11) . . ?
C4A C5A H5A 119.8 . . ?
C2A C3A H3A 118.9 . . ?
C2A C3A C4A 122.3(11) . . ?
C4A C3A H3A 118.9 . . ?
C5A C4A C7A 123.2(13) . . ?
C3A C4A C5A 117.6(11) . . ?
C3A C4A C7A 119.3(13) . . ?
C4A C7A H7A 116.6 . . ?
C8A C7A C4A 126.8(10) . . ?
C8A C7A H7A 116.6 . . ?
C7A C8A H8A 118.2 . . ?
C9A C8A C7A 123.7(15) . . ?
C9A C8A H8A 118.2 . . ?
C8A C9A O2A 122(2) . . ?
C8A C9A O1A 116.4(19) . . ?
O1A C9A O2A 120.2(18) . . ?
C9A O2A H2AA 109.5 . . ?
H1BA N1B H1BB 109.5 . . ?
H1BA N1B H1BC 109.5 . . ?
H1BB N1B H1BC 109.5 . . ?
C1B N1B H1BA 109.5 . . ?
C1B N1B H1BB 109.5 . . ?
C1B N1B H1BC 109.5 . . ?
C4B C5B H5B 120.0 . . ?
C4B C5B C6B 120.0 . . ?
C6B C5B H5B 120.0 . . ?
C5B C4B C7B 119.8(10) . . ?
C3B C4B C5B 120.0 . . ?
C3B C4B C7B 119.2(10) . . ?
C4B C3B H3B 120.0 . . ?
C2B C3B C4B 120.0 . . ?
C2B C3B H3B 120.0 . . ?
C3B C2B H2B 120.0 . . ?
C1B C2B C3B 120.0 . . ?
C1B C2B H2B 120.0 . . ?
C2B C1B N1B 120.0(18) . . ?
C2B C1B C6B 120.0 . . ?
C6B C1B N1B 120.0(18) . . ?
C5B C6B H6B 120.0 . . ?
C1B C6B C5B 120.0 . . ?
C1B C6B H6B 120.0 . . ?
C4B C7B H7B 110.1 . . ?
C4B C7B C8B 116.7(8) . 3_666 ?
C4B C7B C8B 119.9(9) . . ?
C8B C7B H7B 110.1 3_666 . ?
C8B C7B H7B 110.1 . . ?
C8B C7B C8B 88.1(8) . 3_666 ?
C7B C8B H8B 113.1 . . ?
C7B C8B H8B 113.1 3_666 . ?
C7B C8B C9B 112.4(10) . . ?
C7B C8B C9B 111.5(10) 3_666 . ?
C9B C8B H8B 113.1 . . ?
O1B C9B C8B 132.4(18) . . ?
O1B C9B O2B 124.8(17) . . ?
O2B C9B C8B 100.2(17) . . ?
C9B O2B H2BA 109.5 . . ?

loop_
_geom_bond_atom_site_label_1
_geom_bond_atom_site_label_2
_geom_bond_distance
_geom_bond_site_symmetry_2
_geom_bond_publ_flag
N1A H1AA 0.8900 . ?
N1A H1AB 0.8900 . ?
N1A H1AC 0.8900 . ?
N1A C1A 1.48(3) . ?
C1A C6A 1.333(14) . ?
C1A C2A 1.347(13) . ?
C6A H6A 0.9300 . ?
C6A C5A 1.333(15) . ?
C2A H2A 0.9300 . ?
C2A C3A 1.347(16) . ?
C5A H5A 0.9300 . ?
C5A C4A 1.382(15) . ?
C3A H3A 0.9300 . ?
C3A C4A 1.374(16) . ?
C4A C7A 1.475(17) . ?
C7A H7A 0.9300 . ?
C7A C8A 1.324(14) . ?
C8A H8A 0.9300 . ?
C8A C9A 1.097(19) . ?
C9A O2A 1.29(3) . ?
C9A O1A 1.221(19) . ?
O2A H2AA 0.8200 . ?
N1B H1BA 0.8900 . ?
N1B H1BB 0.8900 . ?
N1B H1BC 0.8900 . ?
N1B C1B 1.44(3) . ?
C5B H5B 0.9300 . ?
C5B C4B 1.3900 . ?
C5B C6B 1.3900 . ?
C4B C3B 1.3900 . ?
C4B C7B 1.490(14) . ?
C3B H3B 0.9300 . ?
C3B C2B 1.3900 . ?
C2B H2B 0.9300 . ?
C2B C1B 1.3900 . ?
C1B C6B 1.3900 . ?
C6B H6B 0.9300 . ?
C7B H7B 0.9800 . ?
C7B C8B 1.550(14) . ?
C7B C8B 1.615(17) 3_666 ?
C8B H8B 0.9800 . ?
C8B C9B 1.85(2) . ?
C9B O1B 1.20(2) . ?
C9B O2B 1.36(3) . ?
O2B H2BA 0.8200 . ?
